data_7019959
loop_
_publ_author_name
'Rakesh, Prakul'
'Singh, Harkesh B.'
'Butcher, Ray J.'

_publ_section_title
;
 Isolation and molecular structures of novel organotellurium(iv) halides,
 oxyhalide and mixed halide.
;
_journal_issue 35
_journal_name_full 'Dalton transactions (Cambridge, England : 2003)'
_journal_page_first 10707
_journal_page_last 10714
_journal_paper_doi 10.1039/c2dt30645j
_journal_volume 41
_journal_year 2012
_chemical_formula_moiety
;
0.79(C9 H12 Br3 N Te), 0.21(C9 H12 Cl3 N Te)
;
_chemical_formula_sum 'C9 H12 Br2.37 Cl0.63 N Te'
_chemical_formula_weight 473.52
_chemical_name_systematic
;
?
;
_space_group_IT_number 14
_symmetry_cell_setting monoclinic
_symmetry_space_group_name_Hall '-P 2ybc'
_symmetry_space_group_name_H-M 'P 1 21/c 1'
_atom_sites_solution_hydrogens geom
_atom_sites_solution_primary direct
_atom_sites_solution_secondary difmap
_audit_creation_method SHELXL-97
_cell_angle_alpha 90.00
_cell_angle_beta 109.130(5)
_cell_angle_gamma 90.00
_cell_formula_units_Z 8
_cell_length_a 14.7827(8)
_cell_length_b 12.0157(5)
_cell_length_c 15.8651(7)
_cell_measurement_reflns_used 5674
_cell_measurement_temperature 295(2)
_cell_measurement_theta_max 73.7704
_cell_measurement_theta_min 4.8518
_cell_volume 2662.4(2)
_computing_cell_refinement
;
CrysAlisPro, Oxford Diffraction Ltd.,
Version 1.171.34.40 (release 27-08-2010 CrysAlis171 .NET)
(compiled Aug 27 2010,11:50:40)
;
_computing_data_collection
;
CrysAlisPro, Oxford Diffraction Ltd.,
Version 1.171.34.40 (release 27-08-2010 CrysAlis171 .NET)
(compiled Aug 27 2010,11:50:40)
;
_computing_data_reduction
;
CrysAlisPro, Oxford Diffraction Ltd.,
Version 1.171.34.40 (release 27-08-2010 CrysAlis171 .NET)
(compiled Aug 27 2010,11:50:40)
;
_computing_molecular_graphics 'SHELXLTL (Sheldrick, 2008)'
_computing_publication_material SHELXLTL
_computing_structure_refinement 'SHELXL-97 (Sheldrick, 2008)'
_computing_structure_solution 'SHELXS-97 (Sheldrick, 2008)'
_diffrn_ambient_temperature 295(2)
_diffrn_detector_area_resol_mean 10.5081
_diffrn_measured_fraction_theta_full 0.980
_diffrn_measured_fraction_theta_max 0.950
_diffrn_measurement_device_type 'Xcalibur, Ruby, Gemini'
_diffrn_measurement_method '\w scans'
_diffrn_radiation_monochromator graphite
_diffrn_radiation_source 'Enhance (Cu) X-ray Source'
_diffrn_radiation_type CuK\a
_diffrn_radiation_wavelength 1.54178
_diffrn_reflns_av_R_equivalents 0.0809
_diffrn_reflns_av_sigmaI/netI 0.0663
_diffrn_reflns_limit_h_max 18
_diffrn_reflns_limit_h_min -11
_diffrn_reflns_limit_k_max 12
_diffrn_reflns_limit_k_min -14
_diffrn_reflns_limit_l_max 19
_diffrn_reflns_limit_l_min -18
_diffrn_reflns_number 9770
_diffrn_reflns_theta_full 67.50
_diffrn_reflns_theta_max 73.87
_diffrn_reflns_theta_min 4.85
_exptl_absorpt_coefficient_mu 26.859
_exptl_absorpt_correction_T_max 0.120
_exptl_absorpt_correction_T_min 0.007
_exptl_absorpt_correction_type analytical
_exptl_absorpt_process_details
;
CrysAlisPro, Oxford Diffraction Ltd.,
Version 1.171.34.40 (release 27-08-2010 CrysAlis171 .NET)
(compiled Aug 27 2010,11:50:40)
Analytical numeric absorption correction using a multifaceted crystal
model based on expressions derived by R.C. Clark & J.S. Reid.
(Clark, R. C. & Reid, J. S. (1995). Acta Cryst. A51, 887-897)
;
_exptl_crystal_colour 'pale yellow'
_exptl_crystal_density_diffrn 2.363
_exptl_crystal_density_method 'not measured'
_exptl_crystal_description 'thick needle'
_exptl_crystal_F_000 1749
_exptl_crystal_size_max 0.8151
_exptl_crystal_size_mid 0.3205
_exptl_crystal_size_min 0.1647
_refine_diff_density_max 3.432
_refine_diff_density_min -2.885
_refine_diff_density_rms 0.389
_refine_ls_extinction_method none
_refine_ls_goodness_of_fit_ref 1.015
_refine_ls_hydrogen_treatment constr
_refine_ls_matrix_type full
_refine_ls_number_parameters 281
_refine_ls_number_reflns 5118
_refine_ls_number_restraints 12
_refine_ls_restrained_S_all 1.063
_refine_ls_R_factor_all 0.1080
_refine_ls_R_factor_gt 0.0928
_refine_ls_shift/su_max 0.000
_refine_ls_shift/su_mean 0.000
_refine_ls_structure_factor_coef Fsqd
_refine_ls_weighting_details 'calc w=1/[\s^2^(Fo^2^)+(0.1966P)^2^+6.3038P] where P=(Fo^2^+2Fc^2^)/3'
_refine_ls_weighting_scheme calc
_refine_ls_wR_factor_gt 0.2428
_refine_ls_wR_factor_ref 0.2705
_reflns_number_gt 3902
_reflns_number_total 5118
_reflns_threshold_expression I>2\s(I)
_cod_data_source_file c2dt30645j.txt
_cod_data_source_block 12a
_cod_original_sg_symbol_H-M 'P 21/c'
_cod_database_code 7019959

loop_
_symmetry_equiv_pos_as_xyz
'x, y, z'
'-x, y+1/2, -z+1/2'
'-x, -y, -z'
'x, -y-1/2, z-1/2'

loop_
_atom_site_label
_atom_site_type_symbol
_atom_site_fract_x
_atom_site_fract_y
_atom_site_fract_z
_atom_site_U_iso_or_equiv
_atom_site_adp_type
_atom_site_occupancy
_atom_site_symmetry_multiplicity
_atom_site_calc_flag
_atom_site_refinement_flags
_atom_site_disorder_assembly
_atom_site_disorder_group
Te1 Te 0.81699(5) 0.51634(6) 0.24658(4) 0.0368(3) Uani 1 1 d D . .
Te2 Te 0.68502(5) 0.21391(6) 0.25890(4) 0.0368(3) Uani 1 1 d D . .
Br1A Br 0.9647(3) 0.5991(5) 0.37579(17) 0.0605(9) Uani 0.748(11) 1 d PD A 1
Br2A Br 0.7036(3) 0.5830(6) 0.3311(3) 0.0565(10) Uani 0.748(11) 1 d PD A 1
Br3A Br 0.65428(19) 0.4488(2) 0.11729(15) 0.0445(7) Uani 0.748(11) 1 d PD A 1
Br1B Br 0.84847(16) 0.27342(18) 0.39025(15) 0.0507(6) Uani 0.832(11) 1 d PD A 1
Br2B Br 0.5298(2) 0.1408(3) 0.13069(19) 0.0550(7) Uani 0.832(11) 1 d PD A 1
Br3B Br 0.7918(3) 0.1446(3) 0.1654(2) 0.0541(7) Uani 0.832(11) 1 d PD A 1
Cl1A Cl 0.965(2) 0.592(4) 0.3575(18) 0.0605(9) Uani 0.252(11) 1 d PD A 2
Cl2A Cl 0.724(3) 0.580(5) 0.342(2) 0.0565(10) Uani 0.252(11) 1 d PD A 2
Cl3A Cl 0.6599(16) 0.453(2) 0.1408(12) 0.0445(7) Uani 0.252(11) 1 d PD A 2
Cl1B Cl 0.831(2) 0.268(3) 0.3633(19) 0.0507(6) Uani 0.168(11) 1 d PD A 2
Cl2B Cl 0.549(3) 0.156(4) 0.143(3) 0.0550(7) Uani 0.168(11) 1 d PD A 2
Cl3B Cl 0.780(4) 0.162(5) 0.173(4) 0.0541(7) Uani 0.168(11) 1 d PD A 2
N1A N 0.9215(8) 0.4801(9) 0.1601(7) 0.046(2) Uani 1 1 d . A .
N1B N 0.5865(8) 0.2449(9) 0.3498(6) 0.043(2) Uani 1 1 d . A .
C1A C 0.8089(9) 0.6659(10) 0.1734(7) 0.038(2) Uani 1 1 d . A .
C2A C 0.7361(13) 0.7414(12) 0.1619(9) 0.054(3) Uani 1 1 d . . .
H2AA H 0.6859 0.7281 0.1837 0.065 Uiso 1 1 calc R A .
C3A C 0.7410(11) 0.8413(12) 0.1149(9) 0.053(3) Uani 1 1 d . A .
H3AA H 0.6965 0.8975 0.1108 0.063 Uiso 1 1 calc R . .
C4A C 0.8093(12) 0.8554(11) 0.0760(8) 0.055(4) Uani 1 1 d . . .
H4AA H 0.8093 0.9198 0.0436 0.066 Uiso 1 1 calc R A .
C5A C 0.8781(10) 0.7767(10) 0.0837(8) 0.043(3) Uani 1 1 d . A .
H5AA H 0.9246 0.7881 0.0569 0.051 Uiso 1 1 calc R . .
C6A C 0.8790(10) 0.6759(10) 0.1332(8) 0.042(3) Uani 1 1 d . . .
C7A C 0.9567(11) 0.5902(10) 0.1489(9) 0.047(3) Uani 1 1 d . A .
H7AA H 0.9804 0.5895 0.0986 0.056 Uiso 1 1 calc R . .
H7AB H 1.0096 0.6097 0.2019 0.056 Uiso 1 1 calc R . .
C8A C 0.8697(11) 0.4311(13) 0.0721(7) 0.050(3) Uani 1 1 d . . .
H8AA H 0.9148 0.4079 0.0438 0.074 Uiso 1 1 calc R A .
H8AB H 0.8271 0.4856 0.0356 0.074 Uiso 1 1 calc R . .
H8AC H 0.8334 0.3679 0.0799 0.074 Uiso 1 1 calc R . .
C9A C 0.9984(12) 0.4058(14) 0.2102(10) 0.060(4) Uani 1 1 d . . .
H9AA H 1.0475 0.4482 0.2527 0.090 Uiso 1 1 calc R A .
H9AB H 1.0248 0.3690 0.1699 0.090 Uiso 1 1 calc R . .
H9AC H 0.9733 0.3513 0.2409 0.090 Uiso 1 1 calc R . .
C1B C 0.6898(9) 0.0597(9) 0.3241(6) 0.034(2) Uani 1 1 d . A .
C2B C 0.7570(10) -0.0196(11) 0.3300(8) 0.046(3) Uani 1 1 d . . .
H2BA H 0.8049 -0.0069 0.3050 0.055 Uiso 1 1 calc R A .
C3B C 0.7546(12) -0.1203(11) 0.3732(9) 0.055(3) Uani 1 1 d . A .
H3BA H 0.7995 -0.1755 0.3755 0.066 Uiso 1 1 calc R . .
C4B C 0.6854(10) -0.1371(9) 0.4126(8) 0.046(3) Uani 1 1 d . . .
H4BA H 0.6847 -0.2035 0.4425 0.056 Uiso 1 1 calc R A .
C5B C 0.6165(9) -0.0570(10) 0.4083(6) 0.037(2) Uani 1 1 d . A .
H5BA H 0.5693 -0.0696 0.4341 0.045 Uiso 1 1 calc R . .
C6B C 0.6197(9) 0.0446(9) 0.3640(6) 0.038(2) Uani 1 1 d . . .
C7B C 0.5447(10) 0.1357(10) 0.3559(8) 0.043(3) Uani 1 1 d . A .
H7BA H 0.4896 0.1229 0.3032 0.052 Uiso 1 1 calc R . .
H7BB H 0.5234 0.1338 0.4076 0.052 Uiso 1 1 calc R . .
C8B C 0.6418(12) 0.2851(13) 0.4395(8) 0.056(4) Uani 1 1 d . . .
H8BA H 0.6024 0.2829 0.4771 0.084 Uiso 1 1 calc R A .
H8BB H 0.6623 0.3601 0.4356 0.084 Uiso 1 1 calc R . .
H8BC H 0.6968 0.2383 0.4644 0.084 Uiso 1 1 calc R . .
C9B C 0.5098(12) 0.3249(14) 0.3055(11) 0.061(4) Uani 1 1 d . . .
H9BA H 0.4831 0.3546 0.3484 0.091 Uiso 1 1 calc R A .
H9BB H 0.4606 0.2877 0.2590 0.091 Uiso 1 1 calc R . .
H9BC H 0.5358 0.3844 0.2802 0.091 Uiso 1 1 calc R . .

loop_
_atom_site_aniso_label
_atom_site_aniso_U_11
_atom_site_aniso_U_22
_atom_site_aniso_U_33
_atom_site_aniso_U_23
_atom_site_aniso_U_13
_atom_site_aniso_U_12
Te1 0.0499(5) 0.0362(4) 0.0176(4) 0.0043(2) 0.0016(3) -0.0014(3)
Te2 0.0468(5) 0.0371(4) 0.0211(4) 0.0099(2) 0.0038(3) 0.0013(3)
Br1A 0.0687(12) 0.0783(15) 0.0200(15) -0.0034(15) -0.0053(11) -0.0129(10)
Br2A 0.075(3) 0.0594(11) 0.0338(16) -0.0028(14) 0.0151(18) 0.003(2)
Br3A 0.0611(11) 0.0466(8) 0.0155(12) -0.0004(10) -0.0016(10) -0.0044(7)
Br1B 0.0546(12) 0.0504(9) 0.0326(12) 0.0068(9) -0.0057(9) -0.0053(8)
Br2B 0.0570(16) 0.0720(16) 0.0251(12) 0.0055(9) -0.0014(9) -0.0116(11)
Br3B 0.0700(17) 0.0569(18) 0.0374(11) 0.0083(11) 0.0202(8) 0.0087(11)
Cl1A 0.0687(12) 0.0783(15) 0.0200(15) -0.0034(15) -0.0053(11) -0.0129(10)
Cl2A 0.075(3) 0.0594(11) 0.0338(16) -0.0028(14) 0.0151(18) 0.003(2)
Cl3A 0.0611(11) 0.0466(8) 0.0155(12) -0.0004(10) -0.0016(10) -0.0044(7)
Cl1B 0.0546(12) 0.0504(9) 0.0326(12) 0.0068(9) -0.0057(9) -0.0053(8)
Cl2B 0.0570(16) 0.0720(16) 0.0251(12) 0.0055(9) -0.0014(9) -0.0116(11)
Cl3B 0.0700(17) 0.0569(18) 0.0374(11) 0.0083(11) 0.0202(8) 0.0087(11)
N1A 0.050(6) 0.049(6) 0.027(5) 0.005(4) -0.006(4) -0.013(5)
N1B 0.052(6) 0.048(5) 0.016(4) 0.001(4) -0.004(4) -0.006(5)
C1A 0.053(6) 0.040(5) 0.013(4) -0.001(4) -0.002(4) -0.003(5)
C2A 0.082(10) 0.042(6) 0.036(6) 0.008(5) 0.015(7) 0.011(7)
C3A 0.067(8) 0.043(6) 0.037(6) 0.007(5) 0.002(6) 0.006(6)
C4A 0.090(10) 0.039(6) 0.021(5) 0.013(4) -0.004(6) -0.011(6)
C5A 0.055(7) 0.041(6) 0.027(5) 0.008(4) 0.005(5) -0.009(5)
C6A 0.053(7) 0.037(6) 0.031(5) -0.001(5) 0.008(5) -0.008(5)
C7A 0.062(8) 0.031(5) 0.037(6) 0.000(5) 0.003(6) 0.000(5)
C8A 0.070(9) 0.061(8) 0.018(5) -0.005(5) 0.013(5) 0.000(7)
C9A 0.060(8) 0.058(8) 0.048(8) 0.010(6) 0.000(7) 0.023(7)
C1B 0.046(6) 0.038(5) 0.009(4) 0.002(3) -0.005(4) -0.003(5)
C2B 0.057(7) 0.045(6) 0.034(6) 0.009(5) 0.012(5) 0.015(6)
C3B 0.078(10) 0.036(6) 0.039(6) 0.002(5) 0.001(6) 0.006(6)
C4B 0.067(8) 0.029(5) 0.027(5) 0.008(4) -0.006(5) -0.009(5)
C5B 0.050(6) 0.040(5) 0.014(4) 0.004(4) 0.000(4) -0.009(5)
C6B 0.058(7) 0.032(5) 0.017(4) 0.005(4) 0.003(4) -0.007(5)
C7B 0.058(7) 0.042(6) 0.032(5) 0.007(5) 0.018(5) 0.011(5)
C8B 0.077(10) 0.060(8) 0.023(6) -0.009(5) 0.005(6) -0.009(7)
C9B 0.067(9) 0.056(8) 0.050(8) 0.017(7) 0.008(7) 0.020(7)

loop_
_atom_type_symbol
_atom_type_description
_atom_type_scat_dispersion_real
_atom_type_scat_dispersion_imag
_atom_type_scat_source
C C 0.0181 0.0091 'International Tables Vol C Tables 4.2.6.8 and 6.1.1.4'
H H 0.0000 0.0000 'International Tables Vol C Tables 4.2.6.8 and 6.1.1.4'
N N 0.0311 0.0180 'International Tables Vol C Tables 4.2.6.8 and 6.1.1.4'
Br Br -0.6763 1.2805 'International Tables Vol C Tables 4.2.6.8 and 6.1.1.4'
Te Te -0.1759 6.3531 'International Tables Vol C Tables 4.2.6.8 and 6.1.1.4'
Cl Cl 0.3639 0.7018 'International Tables Vol C Tables 4.2.6.8 and 6.1.1.4'

loop_
_geom_angle_atom_site_label_1
_geom_angle_atom_site_label_2
_geom_angle_atom_site_label_3
_geom_angle
C1A Te1 N1A 77.0(4)
C1A Te1 Cl2A 97.4(14)
N1A Te1 Cl2A 171.2(14)
C1A Te1 Cl1A 87.5(11)
N1A Te1 Cl1A 83.6(9)
Cl2A Te1 Cl1A 89.5(14)
C1A Te1 Cl3A 91.1(6)
N1A Te1 Cl3A 100.9(6)
Cl2A Te1 Cl3A 85.8(12)
Cl1A Te1 Cl3A 174.8(12)
C1A Te1 Br2A 95.2(4)
N1A Te1 Br2A 172.1(3)
Cl2A Te1 Br2A 6.2(10)
Cl1A Te1 Br2A 95.2(9)
Cl3A Te1 Br2A 80.0(6)
C1A Te1 Br1A 89.4(3)
N1A Te1 Br1A 89.4(3)
Cl2A Te1 Br1A 83.8(11)
Cl1A Te1 Br1A 5.8(9)
Cl3A Te1 Br1A 169.5(6)
Br2A Te1 Br1A 89.59(13)
C1A Te1 Br3A 87.9(3)
N1A Te1 Br3A 95.1(2)
Cl2A Te1 Br3A 91.3(11)
Cl1A Te1 Br3A 175.3(10)
Cl3A Te1 Br3A 6.1(5)
Br2A Te1 Br3A 85.42(11)
Br1A Te1 Br3A 174.07(13)
C1A Te1 Cl1B 179.0(6)
N1A Te1 Cl1B 102.2(6)
Cl2A Te1 Cl1B 83.5(15)
Cl1A Te1 Cl1B 93.0(11)
Cl3A Te1 Cl1B 88.5(7)
Br2A Te1 Cl1B 85.7(6)
Br1A Te1 Cl1B 91.1(4)
Br3A Te1 Cl1B 91.7(4)
C1A Te1 Br1B 174.4(3)
N1A Te1 Br1B 103.7(3)
Cl2A Te1 Br1B 81.3(13)
Cl1A Te1 Br1B 87.0(10)
Cl3A Te1 Br1B 94.3(6)
Br2A Te1 Br1B 84.00(16)
Br1A Te1 Br1B 85.00(12)
Br3A Te1 Br1B 97.64(7)
Cl1B Te1 Br1B 6.4(4)
C1B Te2 Cl3B 97.0(14)
C1B Te2 Cl1B 91.3(8)
Cl3B Te2 Cl1B 84.1(19)
C1B Te2 Cl2B 90.4(13)
Cl3B Te2 Cl2B 89(2)
Cl1B Te2 Cl2B 173.5(16)
C1B Te2 N1B 76.7(4)
Cl3B Te2 N1B 173.6(14)
Cl1B Te2 N1B 97.5(9)
Cl2B Te2 N1B 89.0(14)
C1B Te2 Br3B 93.9(3)
Cl3B Te2 Br3B 3.1(15)
Cl1B Te2 Br3B 84.5(9)
Cl2B Te2 Br3B 89.1(14)
N1B Te2 Br3B 170.4(3)
C1B Te2 Br2B 88.1(3)
Cl3B Te2 Br2B 90.0(16)
Cl1B Te2 Br2B 173.9(9)
Cl2B Te2 Br2B 2.3(13)
N1B Te2 Br2B 88.3(2)
Br3B Te2 Br2B 89.47(13)
C1B Te2 Br1B 88.7(3)
Cl3B Te2 Br1B 87.9(16)
Cl1B Te2 Br1B 4.4(8)
Cl2B Te2 Br1B 177.1(14)
N1B Te2 Br1B 93.5(2)
Br3B Te2 Br1B 88.21(12)
Br2B Te2 Br1B 175.88(10)
C1B Te2 Cl3A 175.0(4)
Cl3B Te2 Cl3A 83.1(14)
Cl1B Te2 Cl3A 93.7(8)
Cl2B Te2 Cl3A 84.6(13)
N1B Te2 Cl3A 103.0(5)
Br3B Te2 Cl3A 86.2(4)
Br2B Te2 Cl3A 86.9(3)
Br1B Te2 Cl3A 96.3(3)
C1B Te2 Br3A 170.5(3)
Cl3B Te2 Br3A 79.5(13)
Cl1B Te2 Br3A 97.1(8)
Cl2B Te2 Br3A 80.8(13)
N1B Te2 Br3A 106.4(3)
Br3B Te2 Br3A 82.56(9)
Br2B Te2 Br3A 83.08(9)
Br1B Te2 Br3A 100.00(6)
Cl3A Te2 Br3A 5.3(3)
Te1 Br3A Te2 82.05(6)
Te2 Br1B Te1 80.31(5)
Te1 Cl3A Te2 88.8(6)
Te2 Cl1B Te1 89.0(8)
C7A N1A C9A 112.1(12)
C7A N1A C8A 110.1(10)
C9A N1A C8A 109.9(12)
C7A N1A Te1 103.1(9)
C9A N1A Te1 109.2(9)
C8A N1A Te1 112.2(8)
C7B N1B C8B 110.0(10)
C7B N1B C9B 109.8(11)
C8B N1B C9B 110.1(12)
C7B N1B Te2 104.7(7)
C8B N1B Te2 112.3(9)
C9B N1B Te2 109.8(8)
C2A C1A C6A 123.4(12)
C2A C1A Te1 122.3(10)
C6A C1A Te1 114.1(9)
C1A C2A C3A 117.1(15)
C1A C2A H2AA 121.5
C3A C2A H2AA 121.5
C4A C3A C2A 121.0(14)
C4A C3A H3AA 119.5
C2A C3A H3AA 119.5
C3A C4A C5A 121.2(11)
C3A C4A H4AA 119.4
C5A C4A H4AA 119.4
C4A C5A C6A 120.3(12)
C4A C5A H5AA 119.8
C6A C5A H5AA 119.8
C1A C6A C5A 116.6(12)
C1A C6A C7A 120.7(11)
C5A C6A C7A 122.4(12)
N1A C7A C6A 111.0(12)
N1A C7A H7AA 109.4
C6A C7A H7AA 109.4
N1A C7A H7AB 109.4
C6A C7A H7AB 109.4
H7AA C7A H7AB 108.0
N1A C8A H8AA 109.5
N1A C8A H8AB 109.5
H8AA C8A H8AB 109.5
N1A C8A H8AC 109.5
H8AA C8A H8AC 109.5
H8AB C8A H8AC 109.5
N1A C9A H9AA 109.5
N1A C9A H9AB 109.5
H9AA C9A H9AB 109.5
N1A C9A H9AC 109.5
H9AA C9A H9AC 109.5
H9AB C9A H9AC 109.5
C2B C1B C6B 120.9(11)
C2B C1B Te2 123.8(9)
C6B C1B Te2 115.2(8)
C1B C2B C3B 120.4(13)
C1B C2B H2BA 119.8
C3B C2B H2BA 119.8
C4B C3B C2B 119.5(14)
C4B C3B H3BA 120.3
C2B C3B H3BA 120.3
C3B C4B C5B 121.2(11)
C3B C4B H4BA 119.4
C5B C4B H4BA 119.4
C4B C5B C6B 118.6(11)
C4B C5B H5BA 120.7
C6B C5B H5BA 120.7
C1B C6B C5B 119.3(12)
C1B C6B C7B 119.6(10)
C5B C6B C7B 121.0(11)
N1B C7B C6B 109.6(11)
N1B C7B H7BA 109.8
C6B C7B H7BA 109.8
N1B C7B H7BB 109.8
C6B C7B H7BB 109.8
H7BA C7B H7BB 108.2
N1B C8B H8BA 109.5
N1B C8B H8BB 109.5
H8BA C8B H8BB 109.5
N1B C8B H8BC 109.5
H8BA C8B H8BC 109.5
H8BB C8B H8BC 109.5
N1B C9B H9BA 109.5
N1B C9B H9BB 109.5
H9BA C9B H9BB 109.5
N1B C9B H9BC 109.5
H9BA C9B H9BC 109.5
H9BB C9B H9BC 109.5

loop_
_geom_bond_atom_site_label_1
_geom_bond_atom_site_label_2
_geom_bond_distance
Te1 C1A 2.121(12)
Te1 N1A 2.418(12)
Te1 Cl2A 2.48(2)
Te1 Cl1A 2.49(2)
Te1 Cl3A 2.499(19)
Te1 Br2A 2.592(3)
Te1 Br1A 2.651(3)
Te1 Br3A 2.723(3)
Te1 Cl1B 3.48(3)
Te1 Br1B 3.638(2)
Te2 C1B 2.112(10)
Te2 Cl3B 2.34(2)
Te2 Cl1B 2.34(2)
Te2 Cl2B 2.34(2)
Te2 N1B 2.391(11)
Te2 Br3B 2.630(2)
Te2 Br2B 2.668(2)
Te2 Br1B 2.719(2)
Te2 Cl3A 3.38(2)
Te2 Br3A 3.543(3)
N1A C7A 1.453(16)
N1A C9A 1.459(17)
N1A C8A 1.476(15)
N1B C7B 1.467(16)
N1B C8B 1.471(14)
N1B C9B 1.477(17)
C1A C2A 1.37(2)
C1A C6A 1.390(19)
C2A C3A 1.427(19)
C2A H2AA 0.9300
C3A C4A 1.36(2)
C3A H3AA 0.9300
C4A C5A 1.37(2)
C4A H4AA 0.9300
C5A C6A 1.441(16)
C5A H5AA 0.9300
C6A C7A 1.502(19)
C7A H7AA 0.9700
C7A H7AB 0.9700
C8A H8AA 0.9600
C8A H8AB 0.9600
C8A H8AC 0.9600
C9A H9AA 0.9600
C9A H9AB 0.9600
C9A H9AC 0.9600
C1B C2B 1.357(17)
C1B C6B 1.392(17)
C2B C3B 1.397(18)
C2B H2BA 0.9300
C3B C4B 1.38(2)
C3B H3BA 0.9300
C4B C5B 1.386(19)
C4B H4BA 0.9300
C5B C6B 1.417(14)
C5B H5BA 0.9300
C6B C7B 1.534(17)
C7B H7BA 0.9700
C7B H7BB 0.9700
C8B H8BA 0.9600
C8B H8BB 0.9600
C8B H8BC 0.9600
C9B H9BA 0.9600
C9B H9BB 0.9600
C9B H9BC 0.9600

loop_
_geom_torsion_atom_site_label_1
_geom_torsion_atom_site_label_2
_geom_torsion_atom_site_label_3
_geom_torsion_atom_site_label_4
_geom_torsion
C1A Te1 Br3A Te2 -178.3(3)
N1A Te1 Br3A Te2 105.0(3)
Cl2A Te1 Br3A Te2 -80.9(14)
Cl1A Te1 Br3A Te2 179(84)
Cl3A Te1 Br3A Te2 -56(6)
Br2A Te1 Br3A Te2 -82.87(17)
Br1A Te1 Br3A Te2 -115.7(9)
Cl1B Te1 Br3A Te2 2.7(6)
Br1B Te1 Br3A Te2 0.44(6)
C1B Te2 Br3A Te1 -156(2)
Cl3B Te2 Br3A Te1 -86.6(17)
Cl1B Te2 Br3A Te1 -4.0(9)
Cl2B Te2 Br3A Te1 -177.7(14)
N1B Te2 Br3A Te1 96.1(2)
Br3B Te2 Br3A Te1 -87.44(12)
Br2B Te2 Br3A Te1 -177.81(10)
Br1B Te2 Br3A Te1 -0.59(8)
Cl3A Te2 Br3A Te1 46(5)
C1B Te2 Br1B Te1 176.5(3)
Cl3B Te2 Br1B Te1 79.4(14)
Cl1B Te2 Br1B Te1 50(11)
Cl2B Te2 Br1B Te1 106(24)
N1B Te2 Br1B Te1 -106.8(3)
Br3B Te2 Br1B Te1 82.57(8)
Br2B Te2 Br1B Te1 138.4(13)
Cl3A Te2 Br1B Te1 -3.4(4)
Br3A Te2 Br1B Te1 0.45(6)
C1A Te1 Br1B Te2 166(4)
N1A Te1 Br1B Te2 -97.8(3)
Cl2A Te1 Br1B Te2 89.6(11)
Cl1A Te1 Br1B Te2 179.6(9)
Cl3A Te1 Br1B Te2 4.6(6)
Br2A Te1 Br1B Te2 83.97(13)
Br1A Te1 Br1B Te2 174.08(11)
Br3A Te1 Br1B Te2 -0.58(7)
Cl1B Te1 Br1B Te2 -21(5)
C1A Te1 Cl3A Te2 178.2(5)
N1A Te1 Cl3A Te2 101.2(5)
Cl2A Te1 Cl3A Te2 -84.5(14)
Cl1A Te1 Cl3A Te2 -108(12)
Br2A Te1 Cl3A Te2 -86.7(4)
Br1A Te1 Cl3A Te2 -89(3)
Br3A Te1 Cl3A Te2 120(6)
Cl1B Te1 Cl3A Te2 -0.9(7)
Br1B Te1 Cl3A Te2 -3.6(4)
C1B Te2 Cl3A Te1 -174(6)
Cl3B Te2 Cl3A Te1 -82.3(18)
Cl1B Te2 Cl3A Te1 1.3(10)
Cl2B Te2 Cl3A Te1 -172.4(15)
N1B Te2 Cl3A Te1 99.9(6)
Br3B Te2 Cl3A Te1 -82.9(6)
Br2B Te2 Cl3A Te1 -172.6(6)
Br1B Te2 Cl3A Te1 4.9(6)
Br3A Te2 Cl3A Te1 -129(5)
C1B Te2 Cl1B Te1 178.7(6)
Cl3B Te2 Cl1B Te1 81.7(15)
Cl2B Te2 Cl1B Te1 74(14)
N1B Te2 Cl1B Te1 -104.5(6)
Br3B Te2 Cl1B Te1 84.9(6)
Br2B Te2 Cl1B Te1 94(7)
Br1B Te2 Cl1B Te1 -128(11)
Cl3A Te2 Cl1B Te1 -0.9(7)
Br3A Te2 Cl1B Te1 3.1(7)
C1A Te1 Cl1B Te2 -68(32)
N1A Te1 Cl1B Te2 -99.6(9)
Cl2A Te1 Cl1B Te2 87.2(14)
Cl1A Te1 Cl1B Te2 176.3(12)
Cl3A Te1 Cl1B Te2 1.3(10)
Br2A Te1 Cl1B Te2 81.3(9)
Br1A Te1 Cl1B Te2 170.8(9)
Br3A Te1 Cl1B Te2 -4.0(9)
Br1B Te1 Cl1B Te2 156(6)
C1A Te1 N1A C7A 29.2(8)
Cl2A Te1 N1A C7A -22(7)
Cl1A Te1 N1A C7A -59.7(13)
Cl3A Te1 N1A C7A 117.8(9)
Br2A Te1 N1A C7A 22(2)
Br1A Te1 N1A C7A -60.3(7)
Br3A Te1 N1A C7A 115.8(7)
Cl1B Te1 N1A C7A -151.3(8)
Br1B Te1 N1A C7A -145.0(7)
C1A Te1 N1A C9A 148.6(10)
Cl2A Te1 N1A C9A 98(7)
Cl1A Te1 N1A C9A 59.7(15)
Cl3A Te1 N1A C9A -122.8(11)
Br2A Te1 N1A C9A 141.5(17)
Br1A Te1 N1A C9A 59.1(9)
Br3A Te1 N1A C9A -124.8(9)
Cl1B Te1 N1A C9A -31.9(10)
Br1B Te1 N1A C9A -25.6(10)
C1A Te1 N1A C8A -89.2(9)
Cl2A Te1 N1A C8A -140(7)
Cl1A Te1 N1A C8A -178.1(14)
Cl3A Te1 N1A C8A -0.6(11)
Br2A Te1 N1A C8A -96(2)
Br1A Te1 N1A C8A -178.8(9)
Br3A Te1 N1A C8A -2.6(9)
Cl1B Te1 N1A C8A 90.2(9)
Br1B Te1 N1A C8A 96.5(8)
C1B Te2 N1B C7B -30.5(7)
Cl3B Te2 N1B C7B -16(14)
Cl1B Te2 N1B C7B -120.1(11)
Cl2B Te2 N1B C7B 60.1(15)
Br3B Te2 N1B C7B -18(2)
Br2B Te2 N1B C7B 58.0(7)
Br1B Te2 N1B C7B -118.3(7)
Cl3A Te2 N1B C7B 144.4(8)
Br3A Te2 N1B C7B 140.3(7)
C1B Te2 N1B C8B 88.9(9)
Cl3B Te2 N1B C8B 103(14)
Cl1B Te2 N1B C8B -0.7(12)
Cl2B Te2 N1B C8B 179.5(16)
Br3B Te2 N1B C8B 101.0(17)
Br2B Te2 N1B C8B 177.3(9)
Br1B Te2 N1B C8B 1.1(9)
Cl3A Te2 N1B C8B -96.2(9)
Br3A Te2 N1B C8B -100.4(9)
C1B Te2 N1B C9B -148.3(10)
Cl3B Te2 N1B C9B -134(14)
Cl1B Te2 N1B C9B 122.1(12)
Cl2B Te2 N1B C9B -57.7(16)
Br3B Te2 N1B C9B -136.2(15)
Br2B Te2 N1B C9B -59.8(9)
Br1B Te2 N1B C9B 123.9(9)
Cl3A Te2 N1B C9B 26.6(10)
Br3A Te2 N1B C9B 22.5(10)
N1A Te1 C1A C2A 161.8(11)
Cl2A Te1 C1A C2A -25.1(15)
Cl1A Te1 C1A C2A -114.2(13)
Cl3A Te1 C1A C2A 60.8(12)
Br2A Te1 C1A C2A -19.2(10)
Br1A Te1 C1A C2A -108.7(10)
Br3A Te1 C1A C2A 66.0(10)
Cl1B Te1 C1A C2A 130(31)
Br1B Te1 C1A C2A -101(4)
N1A Te1 C1A C6A -13.6(8)
Cl2A Te1 C1A C6A 159.5(13)
Cl1A Te1 C1A C6A 70.4(12)
Cl3A Te1 C1A C6A -114.6(10)
Br2A Te1 C1A C6A 165.4(8)
Br1A Te1 C1A C6A 75.9(8)
Br3A Te1 C1A C6A -109.4(8)
Cl1B Te1 C1A C6A -46(32)
Br1B Te1 C1A C6A 84(4)
C6A C1A C2A C3A -8(2)
Te1 C1A C2A C3A 177.2(9)
C1A C2A C3A C4A 6(2)
C2A C3A C4A C5A -3(2)
C3A C4A C5A C6A 0.4(19)
C2A C1A C6A C5A 5.7(18)
Te1 C1A C6A C5A -179.0(8)
C2A C1A C6A C7A 179.9(12)
Te1 C1A C6A C7A -4.8(14)
C4A C5A C6A C1A -1.7(17)
C4A C5A C6A C7A -175.8(12)
C9A N1A C7A C6A -156.3(11)
C8A N1A C7A C6A 81.0(14)
Te1 N1A C7A C6A -38.9(11)
C1A C6A C7A N1A 33.5(16)
C5A C6A C7A N1A -152.6(11)
Cl3B Te2 C1B C2B 19.0(19)
Cl1B Te2 C1B C2B -65.2(13)
Cl2B Te2 C1B C2B 108.5(17)
N1B Te2 C1B C2B -162.6(10)
Br3B Te2 C1B C2B 19.4(10)
Br2B Te2 C1B C2B 108.7(10)
Br1B Te2 C1B C2B -68.7(10)
Cl3A Te2 C1B C2B 110(6)
Br3A Te2 C1B C2B 87(2)
Cl3B Te2 C1B C6B -162.7(18)
Cl1B Te2 C1B C6B 113.1(11)
Cl2B Te2 C1B C6B -73.2(16)
N1B Te2 C1B C6B 15.7(7)
Br3B Te2 C1B C6B -162.3(7)
Br2B Te2 C1B C6B -73.0(7)
Br1B Te2 C1B C6B 109.6(7)
Cl3A Te2 C1B C6B -72(6)
Br3A Te2 C1B C6B -95(2)
C6B C1B C2B C3B 2.7(18)
Te2 C1B C2B C3B -179.1(10)
C1B C2B C3B C4B -2(2)
C2B C3B C4B C5B 1.4(19)
C3B C4B C5B C6B -1.3(17)
C2B C1B C6B C5B -2.5(16)
Te2 C1B C6B C5B 179.2(7)
C2B C1B C6B C7B -179.9(11)
Te2 C1B C6B C7B 1.8(13)
C4B C5B C6B C1B 1.7(15)
C4B C5B C6B C7B 179.1(10)
C8B N1B C7B C6B -82.3(13)
C9B N1B C7B C6B 156.3(10)
Te2 N1B C7B C6B 38.6(10)
C1B C6B C7B N1B -30.6(14)
C5B C6B C7B N1B 152.1(10)
